data_4349856
loop_
_publ_author_name
'Gorelova, Liudmila A.'
'Pakhomova, Anna S.'
'Aprilis, Georgios'
'Dubrovinsky, Leonid S.'
'Krivovichev, Sergey V.'

_publ_section_title
;
 Pentacoordinated silicon in the high-pressure modification of datolite,
 CaBSiO4(OH)
;
_journal_issue 7
_journal_name_full 'Inorganic Chemistry Frontiers'
_journal_page_first 1653
_journal_paper_doi 10.1039/C8QI00257F
_journal_volume 5
_journal_year 2018
_chemical_formula_sum 'B Ca H O5 Si'
_chemical_formula_weight 159.99
_space_group_crystal_system monoclinic
_space_group_IT_number 14
_space_group_name_Hall '-P 2ybc'
_space_group_name_H-M_alt 'P 1 21/c 1'
_atom_sites_solution_hydrogens difmap
_audit_creation_method SHELXL-2014/7
_audit_update_record
;
2018-03-21 deposited with the CCDC.
2018-05-04 downloaded from the CCDC.
;
_cell_angle_alpha 90
_cell_angle_beta 90.230(4)
_cell_angle_gamma 90
_cell_formula_units_Z 4
_cell_length_a 4.8347(10)
_cell_length_b 7.6083(17)
_cell_length_c 9.629(2)
_cell_measurement_reflns_used 1516
_cell_measurement_temperature 298(2)
_cell_measurement_theta_max 35.709
_cell_measurement_theta_min 3.413
_cell_volume 354.19(13)
_computing_structure_refinement 'SHELXL-2014/7 (Sheldrick, 2014)'
_diffrn_ambient_temperature 298(2)
_diffrn_measured_fraction_theta_full 0.989
_diffrn_measured_fraction_theta_max 0.924
_diffrn_measurement_device_type 'Bruker APEX DUO CCD'
_diffrn_radiation_type MoK\a
_diffrn_radiation_wavelength 0.71073
_diffrn_reflns_av_R_equivalents 0.1044
_diffrn_reflns_av_unetI/netI 0.0620
_diffrn_reflns_Laue_measured_fraction_full 0.989
_diffrn_reflns_Laue_measured_fraction_max 0.924
_diffrn_reflns_limit_h_max 6
_diffrn_reflns_limit_h_min -7
_diffrn_reflns_limit_k_max 12
_diffrn_reflns_limit_k_min -11
_diffrn_reflns_limit_l_max 8
_diffrn_reflns_limit_l_min -15
_diffrn_reflns_number 3886
_diffrn_reflns_point_group_measured_fraction_full 0.989
_diffrn_reflns_point_group_measured_fraction_max 0.924
_diffrn_reflns_theta_full 25.242
_diffrn_reflns_theta_max 35.709
_diffrn_reflns_theta_min 3.413
_exptl_absorpt_coefficient_mu 1.999
_exptl_crystal_colour colorless
_exptl_crystal_density_diffrn 3.000
_exptl_crystal_density_meas ?
_exptl_crystal_density_method none
_exptl_crystal_description isosymmetric
_exptl_crystal_F_000 320
_exptl_crystal_size_max 0.010
_exptl_crystal_size_mid 0.010
_exptl_crystal_size_min 0.005
_refine_diff_density_max 1.081
_refine_diff_density_min -1.075
_refine_diff_density_rms 0.183
_refine_ls_extinction_coef 0.055(14)
_refine_ls_extinction_expression Fc^*^=kFc[1+0.001xFc^2^\l^3^/sin(2\q)]^-1/4^
_refine_ls_extinction_method 'SHELXL-2014/7 (Sheldrick 2014'
_refine_ls_goodness_of_fit_ref 1.487
_refine_ls_hydrogen_treatment refall
_refine_ls_matrix_type full
_refine_ls_number_parameters 78
_refine_ls_number_reflns 1516
_refine_ls_number_restraints 1
_refine_ls_restrained_S_all 1.486
_refine_ls_R_factor_all 0.0410
_refine_ls_R_factor_gt 0.0397
_refine_ls_shift/su_max 0.000
_refine_ls_shift/su_mean 0.000
_refine_ls_structure_factor_coef Fsqd
_refine_ls_weighting_details 'w=1/[\s^2^(Fo^2^)+(0.0701P)^2^] where P=(Fo^2^+2Fc^2^)/3'
_refine_ls_weighting_scheme calc
_refine_ls_wR_factor_gt 0.1278
_refine_ls_wR_factor_ref 0.1378
_reflns_Friedel_coverage 0.000
_reflns_number_gt 1474
_reflns_number_total 1516
_reflns_threshold_expression 'I > 2\s(I)'
_cod_data_source_file c8qi00257f2.cif
_cod_data_source_block shelx_CCDC10
_cod_depositor_comments
;
The following automatic conversions were performed:

data item '_exptl_crystal_density_meas' value 'none' was changed to
'?' -- the value is perceived as not measured.

Automatic conversion script
Id: cif_fix_values 6909 2019-04-08 15:41:33Z antanas 
;
_cod_original_cell_volume 354.17(13)
_cod_original_sg_symbol_H-M 'P 21/c'
_cod_database_code 4349856
_shelx_shelxl_version_number 2014/7
_shelx_space_group_comment
;
The symmetry employed for this shelxl refinement is uniquely defined
by the following loop, which should always be used as a source of
symmetry information in preference to the above space-group names.
They are only intended as comments.
;

loop_
_space_group_symop_operation_xyz
'x, y, z'
'-x, y+1/2, -z+1/2'
'-x, -y, -z'
'x, -y-1/2, z-1/2'

loop_
_atom_site_label
_atom_site_type_symbol
_atom_site_fract_x
_atom_site_fract_y
_atom_site_fract_z
_atom_site_U_iso_or_equiv
_atom_site_adp_type
_atom_site_occupancy
_atom_site_site_symmetry_order
_atom_site_calc_flag
_atom_site_refinement_flags_posn
Ca1 Ca 0.00846(5) 0.60623(3) 0.16391(3) 0.00881(15) Uani 1 1 d .
Si1 Si 0.46900(7) 0.26614(5) 0.08434(4) 0.00662(16) Uani 1 1 d .
B1 B 0.5672(3) 0.08907(18) -0.15872(15) 0.0066(3) Uani 1 1 d .
O1 O 0.2402(2) 0.40085(13) 0.03734(12) 0.0099(2) Uani 1 1 d .
O2 O 0.6699(2) 0.19908(13) -0.04267(10) 0.0084(2) Uani 1 1 d .
O3 O 0.6754(2) 0.33464(14) 0.21028(10) 0.0088(2) Uani 1 1 d .
O4 O 0.3157(2) 0.08793(13) 0.14582(11) 0.0094(2) Uani 1 1 d .
O5 O 0.2584(2) 0.08639(14) -0.16364(12) 0.0100(2) Uani 1 1 d D
H H 0.188(6) 0.050(4) -0.082(2) 0.023(7) Uiso 1 1 d D

loop_
_atom_site_aniso_label
_atom_site_aniso_U_11
_atom_site_aniso_U_22
_atom_site_aniso_U_33
_atom_site_aniso_U_23
_atom_site_aniso_U_13
_atom_site_aniso_U_12
Ca1 0.0057(2) 0.0101(2) 0.0106(2) 0.00008(6) -0.00110(12) 0.00040(6)
Si1 0.0042(2) 0.0072(2) 0.0085(2) -0.00022(10) -0.00131(15) 0.00056(10)
B1 0.0028(6) 0.0091(5) 0.0079(5) -0.0002(4) -0.0004(4) -0.0002(4)
O1 0.0076(4) 0.0092(5) 0.0128(4) -0.0006(3) -0.0031(3) 0.0028(3)
O2 0.0057(4) 0.0101(4) 0.0094(4) -0.0021(3) -0.0001(3) -0.0012(3)
O3 0.0061(4) 0.0116(4) 0.0087(4) -0.0014(3) -0.0020(3) -0.0004(3)
O4 0.0069(4) 0.0079(4) 0.0135(5) 0.0009(3) 0.0020(4) 0.0007(3)
O5 0.0045(4) 0.0129(4) 0.0125(5) 0.0002(3) -0.0013(3) -0.0004(3)

loop_
_atom_type_symbol
_atom_type_description
_atom_type_scat_dispersion_real
_atom_type_scat_dispersion_imag
_atom_type_scat_source
O O 0.0106 0.0060 'International Tables Vol C Tables 4.2.6.8 and 6.1.1.4'
Si Si 0.0817 0.0704 'International Tables Vol C Tables 4.2.6.8 and 6.1.1.4'
B B 0.0013 0.0007 'International Tables Vol C Tables 4.2.6.8 and 6.1.1.4'
Ca Ca 0.2262 0.3064 'International Tables Vol C Tables 4.2.6.8 and 6.1.1.4'
H H 0.0000 0.0000 'International Tables Vol C Tables 4.2.6.8 and 6.1.1.4'

loop_
_geom_angle_atom_site_label_1
_geom_angle_atom_site_label_2
_geom_angle_atom_site_label_3
_geom_angle
_geom_angle_site_symmetry_1
_geom_angle_site_symmetry_3
O1 Ca1 O1 77.74(4) 3_565 .
O1 Ca1 O4 107.56(4) 3_565 2
O1 Ca1 O4 133.37(4) . 2
O1 Ca1 O2 86.71(4) 3_565 3_665
O1 Ca1 O2 81.10(4) . 3_665
O4 Ca1 O2 144.16(4) 2 3_665
O1 Ca1 O5 142.87(4) 3_565 4_566
O1 Ca1 O5 73.62(4) . 4_566
O4 Ca1 O5 77.17(4) 2 4_566
O2 Ca1 O5 111.25(4) 3_665 4_566
O1 Ca1 O3 135.82(4) 3_565 2_655
O1 Ca1 O3 114.62(4) . 2_655
O4 Ca1 O3 93.83(4) 2 2_655
O2 Ca1 O3 56.37(3) 3_665 2_655
O5 Ca1 O3 78.63(4) 4_566 2_655
O1 Ca1 O3 78.84(4) 3_565 1_455
O1 Ca1 O3 81.74(4) . 1_455
O4 Ca1 O3 55.50(3) 2 1_455
O2 Ca1 O3 159.55(3) 3_665 1_455
O5 Ca1 O3 74.13(3) 4_566 1_455
O3 Ca1 O3 142.536(18) 2_655 1_455
O1 Ca1 O5 76.50(3) 3_565 3_565
O1 Ca1 O5 146.97(4) . 3_565
O4 Ca1 O5 74.74(4) 2 3_565
O2 Ca1 O5 77.14(4) 3_665 3_565
O5 Ca1 O5 137.76(2) 4_566 3_565
O3 Ca1 O5 72.51(3) 2_655 3_565
O3 Ca1 O5 112.81(4) 1_455 3_565
O1 Ca1 B1 110.59(4) 3_565 3_665
O1 Ca1 B1 100.23(4) . 3_665
O4 Ca1 B1 119.11(4) 2 3_665
O2 Ca1 B1 27.97(4) 3_665 3_665
O5 Ca1 B1 97.47(4) 4_566 3_665
O3 Ca1 B1 28.59(4) 2_655 3_665
O3 Ca1 B1 170.57(3) 1_455 3_665
O5 Ca1 B1 70.40(4) 3_565 3_665
O1 Ca1 B1 95.44(4) 3_565 4_466
O1 Ca1 B1 107.78(4) . 4_466
O4 Ca1 B1 27.18(4) 2 4_466
O2 Ca1 B1 171.11(4) 3_665 4_466
O5 Ca1 B1 71.88(4) 4_566 4_466
O3 Ca1 B1 117.67(4) 2_655 4_466
O3 Ca1 B1 28.43(3) 1_455 4_466
O5 Ca1 B1 94.95(4) 3_565 4_466
B1 Ca1 B1 145.21(3) 3_665 4_466
O1 Ca1 Si1 21.41(3) 3_565 3_565
O1 Ca1 Si1 98.70(3) . 3_565
O4 Ca1 Si1 96.14(3) 2 3_565
O2 Ca1 Si1 85.64(3) 3_665 3_565
O5 Ca1 Si1 159.48(3) 4_566 3_565
O3 Ca1 Si1 121.50(3) 2_655 3_565
O3 Ca1 Si1 86.05(2) 1_455 3_565
O5 Ca1 Si1 55.38(2) 3_565 3_565
B1 Ca1 Si1 102.67(3) 3_665 3_565
B1 Ca1 Si1 93.22(3) 4_466 3_565
O1 Ca1 Si1 97.49(3) 3_565 .
O1 Ca1 Si1 20.21(3) . .
O4 Ca1 Si1 122.52(3) 2 .
O2 Ca1 Si1 86.40(3) 3_665 .
O5 Ca1 Si1 53.88(3) 4_566 .
O3 Ca1 Si1 102.82(3) 2_655 .
O3 Ca1 Si1 81.28(3) 1_455 .
O5 Ca1 Si1 162.69(3) 3_565 .
B1 Ca1 Si1 97.34(3) 3_665 .
B1 Ca1 Si1 101.83(3) 4_466 .
Si1 Ca1 Si1 118.689(14) 3_565 .
O1 Si1 O2 113.87(6) . .
O1 Si1 O3 115.32(6) . .
O2 Si1 O3 106.66(5) . .
O1 Si1 O4 108.73(6) . .
O2 Si1 O4 106.15(6) . .
O3 Si1 O4 105.42(6) . .
O1 Si1 Ca1 31.89(4) . 3_565
O2 Si1 Ca1 88.16(4) . 3_565
O3 Si1 Ca1 145.00(4) . 3_565
O4 Si1 Ca1 100.29(4) . 3_565
O1 Si1 Ca1 30.03(4) . .
O2 Si1 Ca1 140.32(4) . .
O3 Si1 Ca1 89.37(4) . .
O4 Si1 Ca1 103.95(4) . .
Ca1 Si1 Ca1 61.311(14) 3_565 .
O1 Si1 Ca1 87.79(5) . 2_545
O2 Si1 Ca1 141.67(4) . 2_545
O3 Si1 Ca1 89.96(4) . 2_545
O4 Si1 Ca1 35.52(4) . 2_545
Ca1 Si1 Ca1 97.675(19) 3_565 2_545
Ca1 Si1 Ca1 71.913(14) . 2_545
O1 Si1 Ca1 97.31(5) . 3_665
O2 Si1 Ca1 34.56(4) . 3_665
O3 Si1 Ca1 88.80(4) . 3_665
O4 Si1 Ca1 140.42(4) . 3_665
Ca1 Si1 Ca1 86.208(18) 3_565 3_665
Ca1 Si1 Ca1 113.123(16) . 3_665
Ca1 Si1 Ca1 174.795(13) 2_545 3_665
O4 B1 O2 109.09(10) 3_655 .
O4 B1 O3 107.09(11) 3_655 4_565
O2 B1 O3 107.57(10) . 4_565
O4 B1 O5 112.07(11) 3_655 .
O2 B1 O5 111.34(11) . .
O3 B1 O5 109.49(10) 4_565 .
O4 B1 Ca1 115.69(8) 3_655 3_665
O2 B1 Ca1 50.84(6) . 3_665
O3 B1 Ca1 57.19(6) 4_565 3_665
O5 B1 Ca1 132.22(8) . 3_665
O4 B1 Ca1 48.95(6) 3_655 4_665
O2 B1 Ca1 117.07(8) . 4_665
O3 B1 Ca1 58.45(6) 4_565 4_665
O5 B1 Ca1 131.51(9) . 4_665
Ca1 B1 Ca1 83.86(4) 3_665 4_665
Si1 O1 Ca1 126.70(6) . 3_565
Si1 O1 Ca1 129.75(7) . .
Ca1 O1 Ca1 102.26(4) 3_565 .
B1 O2 Si1 122.61(9) . .
B1 O2 Ca1 101.19(8) . 3_665
Si1 O2 Ca1 123.01(5) . 3_665
B1 O3 Si1 122.21(8) 4_566 .
B1 O3 Ca1 94.22(7) 4_566 2_645
Si1 O3 Ca1 118.80(5) . 2_645
B1 O3 Ca1 93.12(7) 4_566 1_655
Si1 O3 Ca1 119.11(5) . 1_655
Ca1 O3 Ca1 103.97(4) 2_645 1_655
B1 O4 Si1 127.54(9) 3_655 .
B1 O4 Ca1 103.87(8) 3_655 2_545
Si1 O4 Ca1 121.05(6) . 2_545
B1 O5 Ca1 120.37(8) . 4_565
B1 O5 Ca1 118.09(8) . 3_565
Ca1 O5 Ca1 106.15(4) 4_565 3_565
B1 O5 H 111(2) . .
Ca1 O5 H 103(2) 4_565 .
Ca1 O5 H 95(2) 3_565 .

loop_
_geom_bond_atom_site_label_1
_geom_bond_atom_site_label_2
_geom_bond_distance
_geom_bond_site_symmetry_2
Ca1 O1 2.2768(12) 3_565
Ca1 O1 2.2788(11) .
Ca1 O4 2.4198(12) 2
Ca1 O2 2.4472(11) 3_665
Ca1 O5 2.5198(11) 4_566
Ca1 O3 2.6094(11) 2_655
Ca1 O3 2.6586(11) 1_455
Ca1 O5 2.6709(12) 3_565
Ca1 B1 3.0961(15) 3_665
Ca1 B1 3.1152(15) 4_466
Ca1 Si1 3.4555(7) 3_565
Ca1 Si1 3.5005(7) .
Si1 O1 1.5732(11) .
Si1 O2 1.6460(11) .
Si1 O3 1.6516(10) .
Si1 O4 1.6558(11) .
Si1 Ca1 3.4555(7) 3_565
Si1 Ca1 3.5678(7) 2_545
Si1 Ca1 3.6176(7) 3_665
B1 O4 1.4659(17) 3_655
B1 O2 1.4803(17) .
B1 O3 1.4854(18) 4_565
B1 O5 1.4936(19) .
B1 Ca1 3.0962(15) 3_665
B1 Ca1 3.1152(15) 4_665
O1 Ca1 2.2768(12) 3_565
O2 Ca1 2.4472(11) 3_665
O3 B1 1.4854(18) 4_566
O3 Ca1 2.6094(11) 2_645
O3 Ca1 2.6586(11) 1_655
O4 B1 1.4659(17) 3_655
O4 Ca1 2.4197(12) 2_545
O5 Ca1 2.5198(11) 4_565
O5 Ca1 2.6709(12) 3_565
O5 H 0.900(18) .
